data_4066283
loop_
_publ_author_name
'Leitch, David C.'
'Schafer, Laurel L.'

_publ_section_title
;
 Zirconium Alkyl Complexes Supported by Ureate Ligands: Synthesis,
 Characterization, and Precursors to Metal&#x2212;Element Multiple
 Bonds&#x2020;
;
_journal_issue 21
_journal_name_full Organometallics
_journal_page_first 5162
_journal_paper_doi 10.1021/om100381d
_journal_volume 29
_journal_year 2010
_chemical_formula_moiety 'C41 H65 N7 O2 Zr'
_chemical_formula_sum 'C41 H65 N7 O2 Zr'
_chemical_formula_weight 779.22
_chemical_name_systematic
;
 ?
;
_space_group_IT_number 14
_symmetry_cell_setting monoclinic
_symmetry_space_group_name_Hall '-P 2yn'
_symmetry_space_group_name_H-M 'P 1 21/n 1'
_atom_sites_solution_hydrogens geom
_atom_sites_solution_primary direct
_atom_sites_solution_secondary difmap
_audit_creation_method SHELXL-97
_cell_angle_alpha 90.00
_cell_angle_beta 94.5140(10)
_cell_angle_gamma 90.00
_cell_formula_units_Z 4
_cell_length_a 13.7003(5)
_cell_length_b 20.8396(7)
_cell_length_c 15.3980(5)
_cell_measurement_reflns_used 7144
_cell_measurement_temperature 173(2)
_cell_measurement_theta_max 24.49
_cell_measurement_theta_min 1.65
_cell_volume 4382.6(3)
_computing_structure_refinement 'SHELXL-97 (Sheldrick, 1997)'
_diffrn_ambient_temperature 173(2)
_diffrn_measured_fraction_theta_full 0.981
_diffrn_measured_fraction_theta_max 0.981
_diffrn_radiation_monochromator graphite
_diffrn_radiation_source 'fine-focus sealed tube'
_diffrn_radiation_type MoK\a
_diffrn_radiation_wavelength 0.71073
_diffrn_reflns_av_R_equivalents 0.1084
_diffrn_reflns_av_sigmaI/netI 0.2121
_diffrn_reflns_limit_h_max 14
_diffrn_reflns_limit_h_min -15
_diffrn_reflns_limit_k_max 24
_diffrn_reflns_limit_k_min -21
_diffrn_reflns_limit_l_max 17
_diffrn_reflns_limit_l_min -15
_diffrn_reflns_number 24316
_diffrn_reflns_theta_full 24.49
_diffrn_reflns_theta_max 24.49
_diffrn_reflns_theta_min 1.65
_exptl_absorpt_coefficient_mu 0.291
_exptl_absorpt_correction_T_max 0.9435
_exptl_absorpt_correction_T_min 0.7694
_exptl_absorpt_correction_type multi-scan
_exptl_crystal_colour orange
_exptl_crystal_density_diffrn 1.181
_exptl_crystal_density_method 'not measured'
_exptl_crystal_description prism
_exptl_crystal_F_000 1664
_exptl_crystal_size_max 0.4
_exptl_crystal_size_mid 0.2
_exptl_crystal_size_min 0.2
_refine_diff_density_max 1.241
_refine_diff_density_min -2.075
_refine_diff_density_rms 0.182
_refine_ls_extinction_method none
_refine_ls_goodness_of_fit_ref 1.064
_refine_ls_hydrogen_treatment mixed
_refine_ls_matrix_type full
_refine_ls_number_parameters 474
_refine_ls_number_reflns 7144
_refine_ls_number_restraints 0
_refine_ls_restrained_S_all 1.064
_refine_ls_R_factor_all 0.1395
_refine_ls_R_factor_gt 0.0364
_refine_ls_shift/su_max 0.001
_refine_ls_shift/su_mean 0.000
_refine_ls_structure_factor_coef Fsqd
_refine_ls_weighting_details 'calc w=1/[\s^2^(Fo^2^)+(0.0280P)^2^+0.0000P] where P=(Fo^2^+2Fc^2^)/3'
_refine_ls_weighting_scheme calc
_refine_ls_wR_factor_gt 0.0919
_refine_ls_wR_factor_ref 0.1319
_reflns_number_gt 4741
_reflns_number_total 7144
_reflns_threshold_expression >2sigma(I)
_cod_data_source_file om100381d_si_001.cif
_cod_data_source_block ls151_0m
_cod_original_sg_symbol_H-M 'P 21/n'
_cod_database_code 4066283

loop_
_symmetry_equiv_pos_as_xyz
'x, y, z'
'-x+1/2, y+1/2, -z+1/2'
'-x, -y, -z'
'x-1/2, -y-1/2, z-1/2'

loop_
_atom_site_label
_atom_site_type_symbol
_atom_site_fract_x
_atom_site_fract_y
_atom_site_fract_z
_atom_site_U_iso_or_equiv
_atom_site_adp_type
_atom_site_occupancy
_atom_site_symmetry_multiplicity
_atom_site_calc_flag
_atom_site_refinement_flags
Zr01 Zr 0.60518(2) 0.307461(13) 0.36181(2) 0.01729(14) Uani 1 1 d .
O1 O 0.49091(16) 0.24087(10) 0.40715(17) 0.0233(6) Uani 1 1 d .
O2 O 0.74536(16) 0.35972(10) 0.39164(17) 0.0245(6) Uani 1 1 d .
N6 N 0.7074(2) 0.23278(13) 0.4670(2) 0.0260(8) Uani 1 1 d .
N7 N 0.5729(2) 0.35507(12) 0.4967(2) 0.0240(7) Uani 1 1 d .
N1 N 0.53361(18) 0.37247(12) 0.2993(2) 0.0202(7) Uani 1 1 d .
N3 N 0.73760(18) 0.28668(13) 0.2899(2) 0.0204(7) Uani 1 1 d .
N4 N 0.4311(2) 0.15126(13) 0.3360(2) 0.0266(8) Uani 1 1 d .
C1 C 0.4801(2) 0.41736(14) 0.2521(3) 0.0216(9) Uani 1 1 d .
N2 N 0.55525(19) 0.22069(12) 0.2842(2) 0.0208(7) Uani 1 1 d .
N5 N 0.8932(2) 0.33413(15) 0.3450(2) 0.0330(9) Uani 1 1 d .
C13 C 0.4928(2) 0.20307(15) 0.3409(3) 0.0218(9) Uani 1 1 d .
C6 C 0.5223(3) 0.45789(15) 0.1899(3) 0.0238(9) Uani 1 1 d .
C41 C 0.5326(3) 0.32570(18) 0.5623(3) 0.0355(11) Uani 1 1 d .
H41 H 0.5193 0.2820 0.5572 0.043 Uiso 1 1 calc R
C34 C 0.8472(3) 0.1561(2) 0.5571(3) 0.0510(14) Uani 1 1 d .
H34 H 0.8946 0.1306 0.5867 0.061 Uiso 1 1 calc R
C5 C 0.4638(3) 0.49880(16) 0.1396(3) 0.0321(10) Uani 1 1 d .
H5 H 0.4923 0.5241 0.0987 0.039 Uiso 1 1 calc R
C17 C 0.3910(3) 0.12648(18) 0.2511(3) 0.0387(12) Uani 1 1 d .
H17 H 0.4191 0.1525 0.2063 0.046 Uiso 1 1 calc R
C25 C 0.7935(2) 0.32551(16) 0.3390(3) 0.0251(9) Uani 1 1 d .
C21 C 0.6712(2) 0.21696(17) 0.1678(3) 0.0253(9) Uani 1 1 d .
C37 C 0.5916(3) 0.41825(17) 0.5070(3) 0.0344(11) Uani 1 1 d .
H37 H 0.6204 0.4399 0.4628 0.041 Uiso 1 1 calc R
C22 C 0.7612(2) 0.24075(17) 0.2239(3) 0.0260(9) Uani 1 1 d .
H22A H 0.7941 0.2042 0.2521 0.031 Uiso 1 1 calc R
H22B H 0.8063 0.2605 0.1864 0.031 Uiso 1 1 calc R
C12 C 0.6595(3) 0.44999(19) 0.0900(3) 0.0468(13) Uani 1 1 d .
H12A H 0.6317 0.4111 0.0655 0.070 Uiso 1 1 calc R
H12B H 0.7294 0.4485 0.0892 0.070 Uiso 1 1 calc R
H12C H 0.6344 0.4860 0.0564 0.070 Uiso 1 1 calc R
C38 C 0.5701(3) 0.45188(18) 0.5793(3) 0.0417(12) Uani 1 1 d .
H38 H 0.5827 0.4957 0.5831 0.050 Uiso 1 1 calc R
C24 C 0.7081(3) 0.16964(18) 0.1020(3) 0.0361(11) Uani 1 1 d .
H24A H 0.7431 0.1355 0.1325 0.054 Uiso 1 1 calc R
H24B H 0.7509 0.1914 0.0654 0.054 Uiso 1 1 calc R
H24C H 0.6534 0.1522 0.0669 0.054 Uiso 1 1 calc R
C14 C 0.3889(3) 0.12647(18) 0.4143(3) 0.0401(12) Uani 1 1 d .
H14 H 0.3527 0.0876 0.3960 0.048 Uiso 1 1 calc R
C2 C 0.3774(2) 0.42543(15) 0.2628(3) 0.0247(9) Uani 1 1 d .
C3 C 0.3233(3) 0.46778(17) 0.2095(3) 0.0327(10) Uani 1 1 d .
H3 H 0.2567 0.4720 0.2160 0.039 Uiso 1 1 calc R
C26 C 0.9364(3) 0.3908(2) 0.3915(3) 0.0438(12) Uani 1 1 d .
H26 H 1.0058 0.3908 0.3802 0.053 Uiso 1 1 calc R
C39 C 0.5299(3) 0.4206(2) 0.6462(3) 0.0420(12) Uani 1 1 d .
H39 H 0.5165 0.4423 0.6967 0.050 Uiso 1 1 calc R
C18 C 0.2808(3) 0.1331(2) 0.2372(4) 0.0521(14) Uani 1 1 d .
H18A H 0.2504 0.1064 0.2780 0.078 Uiso 1 1 calc R
H18B H 0.2595 0.1201 0.1789 0.078 Uiso 1 1 calc R
H18C H 0.2627 0.1770 0.2457 0.078 Uiso 1 1 calc R
C9 C 0.2421(3) 0.4171(2) 0.3690(3) 0.0458(13) Uani 1 1 d .
H9A H 0.2585 0.4600 0.3874 0.069 Uiso 1 1 calc R
H9B H 0.2233 0.3926 0.4178 0.069 Uiso 1 1 calc R
H9C H 0.1887 0.4183 0.3247 0.069 Uiso 1 1 calc R
C33 C 0.8388(3) 0.2203(2) 0.5765(3) 0.0431(12) Uani 1 1 d .
H33 H 0.8805 0.2390 0.6200 0.052 Uiso 1 1 calc R
C23 C 0.6202(3) 0.27313(17) 0.1195(3) 0.0304(10) Uani 1 1 d .
H23A H 0.5667 0.2573 0.0814 0.046 Uiso 1 1 calc R
H23B H 0.6660 0.2951 0.0860 0.046 Uiso 1 1 calc R
H23C H 0.5957 0.3023 0.1609 0.046 Uiso 1 1 calc R
C8 C 0.3037(3) 0.31961(18) 0.2962(4) 0.0450(13) Uani 1 1 d .
H8A H 0.2526 0.3238 0.2502 0.067 Uiso 1 1 calc R
H8B H 0.2811 0.2934 0.3418 0.067 Uiso 1 1 calc R
H8C H 0.3599 0.2999 0.2738 0.067 Uiso 1 1 calc R
C7 C 0.3313(2) 0.38555(16) 0.3322(3) 0.0323(11) Uani 1 1 d .
H7 H 0.3811 0.3795 0.3807 0.039 Uiso 1 1 calc R
C32 C 0.7687(3) 0.25619(18) 0.5314(3) 0.0333(10) Uani 1 1 d .
H32 H 0.7631 0.2993 0.5460 0.040 Uiso 1 1 calc R
C36 C 0.7161(3) 0.17051(17) 0.4489(3) 0.0366(11) Uani 1 1 d .
H36 H 0.6745 0.1530 0.4044 0.044 Uiso 1 1 calc R
C19 C 0.4235(3) 0.05798(19) 0.2378(4) 0.0588(16) Uani 1 1 d .
H19A H 0.4936 0.0565 0.2388 0.088 Uiso 1 1 calc R
H19B H 0.3954 0.0426 0.1827 0.088 Uiso 1 1 calc R
H19C H 0.4020 0.0315 0.2836 0.088 Uiso 1 1 calc R
C35 C 0.7835(3) 0.1310(2) 0.4926(3) 0.0500(13) Uani 1 1 d .
H35 H 0.7859 0.0876 0.4787 0.060 Uiso 1 1 calc R
C27 C 0.9342(3) 0.3873(2) 0.4902(3) 0.0497(13) Uani 1 1 d .
H27A H 0.8686 0.3946 0.5058 0.074 Uiso 1 1 calc R
H27B H 0.9768 0.4196 0.5168 0.074 Uiso 1 1 calc R
H27C H 0.9559 0.3457 0.5103 0.074 Uiso 1 1 calc R
C4 C 0.3643(3) 0.50407(17) 0.1469(3) 0.0332(10) Uani 1 1 d .
H4 H 0.3260 0.5313 0.1106 0.040 Uiso 1 1 calc R
C20 C 0.5983(3) 0.18046(16) 0.2194(3) 0.0268(9) Uani 1 1 d .
H20A H 0.5464 0.1635 0.1794 0.032 Uiso 1 1 calc R
H20B H 0.6314 0.1444 0.2487 0.032 Uiso 1 1 calc R
C29 C 0.9602(3) 0.2905(2) 0.3043(3) 0.0431(12) Uani 1 1 d .
H29 H 0.9211 0.2538 0.2821 0.052 Uiso 1 1 calc R
C10 C 0.6324(3) 0.45693(17) 0.1839(3) 0.0315(10) Uani 1 1 d .
H10 H 0.6591 0.4199 0.2170 0.038 Uiso 1 1 calc R
C11 C 0.6787(3) 0.5177(2) 0.2252(3) 0.0498(13) Uani 1 1 d .
H11A H 0.6479 0.5549 0.1981 0.075 Uiso 1 1 calc R
H11B H 0.7474 0.5183 0.2168 0.075 Uiso 1 1 calc R
H11C H 0.6697 0.5181 0.2864 0.075 Uiso 1 1 calc R
C16 C 0.3159(3) 0.1702(2) 0.4535(4) 0.0579(16) Uani 1 1 d .
H16A H 0.3495 0.2065 0.4800 0.087 Uiso 1 1 calc R
H16B H 0.2833 0.1471 0.4968 0.087 Uiso 1 1 calc R
H16C H 0.2684 0.1847 0.4086 0.087 Uiso 1 1 calc R
C40 C 0.5100(3) 0.3565(2) 0.6366(3) 0.0447(12) Uani 1 1 d .
H40 H 0.4814 0.3341 0.6803 0.054 Uiso 1 1 calc R
C30 C 1.0384(3) 0.2641(2) 0.3703(4) 0.0636(16) Uani 1 1 d .
H30A H 1.0763 0.2989 0.3962 0.095 Uiso 1 1 calc R
H30B H 1.0806 0.2356 0.3416 0.095 Uiso 1 1 calc R
H30C H 1.0077 0.2411 0.4149 0.095 Uiso 1 1 calc R
C15 C 0.4693(4) 0.1051(2) 0.4818(3) 0.0556(14) Uani 1 1 d .
H15A H 0.5103 0.0741 0.4564 0.083 Uiso 1 1 calc R
H15B H 0.4404 0.0862 0.5306 0.083 Uiso 1 1 calc R
H15C H 0.5080 0.1415 0.5012 0.083 Uiso 1 1 calc R
C31 C 1.0034(4) 0.3210(3) 0.2266(4) 0.0668(17) Uani 1 1 d .
H31A H 0.9516 0.3329 0.1841 0.100 Uiso 1 1 calc R
H31B H 1.0461 0.2910 0.2014 0.100 Uiso 1 1 calc R
H31C H 1.0399 0.3586 0.2452 0.100 Uiso 1 1 calc R
C28 C 0.8955(3) 0.4531(2) 0.3546(4) 0.0597(15) Uani 1 1 d .
H28A H 0.9014 0.4541 0.2929 0.090 Uiso 1 1 calc R
H28B H 0.9312 0.4884 0.3816 0.090 Uiso 1 1 calc R
H28C H 0.8277 0.4565 0.3657 0.090 Uiso 1 1 calc R

loop_
_atom_site_aniso_label
_atom_site_aniso_U_11
_atom_site_aniso_U_22
_atom_site_aniso_U_33
_atom_site_aniso_U_23
_atom_site_aniso_U_13
_atom_site_aniso_U_12
Zr01 0.01628(18) 0.01722(18) 0.0185(3) 0.00047(15) 0.00206(16) -0.00195(12)
O1 0.0256(12) 0.0209(11) 0.0248(17) -0.0048(12) 0.0108(12) -0.0038(9)
O2 0.0228(12) 0.0267(12) 0.0238(17) -0.0030(12) 0.0017(12) -0.0054(10)
N6 0.0316(16) 0.0277(16) 0.019(2) 0.0031(15) 0.0032(16) 0.0030(13)
N7 0.0259(15) 0.0212(14) 0.025(2) -0.0035(14) 0.0039(15) -0.0001(12)
N1 0.0191(14) 0.0201(14) 0.022(2) 0.0020(14) 0.0058(14) -0.0016(11)
N3 0.0154(13) 0.0286(14) 0.017(2) -0.0010(14) -0.0018(14) -0.0040(11)
N4 0.0299(16) 0.0250(15) 0.026(2) -0.0030(15) 0.0115(17) -0.0092(13)
C1 0.0267(18) 0.0155(16) 0.022(3) -0.0039(16) -0.0005(18) 0.0018(13)
N2 0.0208(14) 0.0205(14) 0.021(2) -0.0044(14) 0.0049(15) -0.0067(12)
N5 0.0159(14) 0.0510(19) 0.032(3) -0.0074(18) 0.0001(16) -0.0110(14)
C13 0.0198(17) 0.0196(17) 0.026(3) 0.0000(17) 0.0022(18) -0.0017(13)
C6 0.0308(19) 0.0210(17) 0.021(3) -0.0036(17) 0.0069(19) 0.0042(14)
C41 0.043(2) 0.032(2) 0.032(3) -0.007(2) 0.013(2) -0.0051(17)
C34 0.049(3) 0.057(3) 0.047(4) 0.023(3) -0.001(3) 0.022(2)
C5 0.044(2) 0.0273(19) 0.027(3) 0.0032(19) 0.009(2) 0.0045(17)
C17 0.031(2) 0.040(2) 0.047(3) -0.014(2) 0.013(2) -0.0138(17)
C25 0.0211(18) 0.0315(19) 0.023(3) 0.0072(18) 0.0019(19) -0.0011(15)
C21 0.0201(17) 0.0324(18) 0.024(3) -0.0069(18) 0.0058(18) -0.0052(15)
C37 0.044(2) 0.0265(19) 0.032(3) -0.0053(19) 0.002(2) -0.0025(17)
C22 0.0165(16) 0.0365(19) 0.026(3) -0.0015(19) 0.0059(17) 0.0004(14)
C12 0.056(3) 0.040(2) 0.049(4) 0.002(2) 0.033(3) 0.001(2)
C38 0.055(3) 0.0236(19) 0.046(4) -0.012(2) -0.002(3) 0.0022(18)
C24 0.030(2) 0.048(2) 0.032(3) -0.009(2) 0.011(2) -0.0069(17)
C14 0.045(2) 0.029(2) 0.049(3) 0.000(2) 0.024(3) -0.0118(17)
C2 0.0263(18) 0.0197(17) 0.028(3) -0.0053(17) 0.0019(19) -0.0005(14)
C3 0.0234(18) 0.033(2) 0.041(3) 0.000(2) 0.001(2) 0.0080(16)
C26 0.028(2) 0.057(3) 0.046(4) -0.009(2) 0.000(2) -0.0223(19)
C39 0.038(2) 0.051(3) 0.038(3) -0.019(2) 0.010(2) 0.0038(19)
C18 0.040(2) 0.054(3) 0.062(4) -0.003(3) 0.004(3) -0.019(2)
C9 0.037(2) 0.047(2) 0.055(4) 0.002(2) 0.017(3) 0.0069(18)
C33 0.044(2) 0.047(2) 0.036(3) 0.010(2) -0.012(2) -0.002(2)
C23 0.0260(18) 0.041(2) 0.024(3) 0.0014(19) -0.0014(19) -0.0070(16)
C8 0.037(2) 0.036(2) 0.062(4) 0.003(2) 0.006(2) -0.0020(17)
C7 0.0193(17) 0.0264(18) 0.051(3) 0.006(2) 0.003(2) 0.0030(14)
C32 0.037(2) 0.032(2) 0.030(3) 0.003(2) -0.003(2) 0.0003(17)
C36 0.049(2) 0.033(2) 0.027(3) 0.001(2) -0.004(2) 0.0047(18)
C19 0.052(3) 0.043(2) 0.084(5) -0.028(3) 0.027(3) -0.019(2)
C35 0.069(3) 0.036(2) 0.043(4) 0.003(2) -0.011(3) 0.021(2)
C27 0.036(2) 0.067(3) 0.045(4) -0.015(3) -0.007(2) -0.016(2)
C4 0.042(2) 0.031(2) 0.026(3) 0.0055(19) -0.001(2) 0.0164(17)
C20 0.0250(18) 0.0277(18) 0.029(3) -0.0049(18) 0.0074(19) -0.0051(14)
C29 0.0201(19) 0.074(3) 0.036(3) -0.012(3) 0.006(2) -0.0047(19)
C10 0.032(2) 0.0317(19) 0.032(3) 0.0094(19) 0.009(2) 0.0032(16)
C11 0.042(2) 0.064(3) 0.043(3) -0.006(3) 0.006(2) -0.013(2)
C16 0.062(3) 0.044(2) 0.075(4) -0.009(3) 0.048(3) -0.017(2)
C40 0.059(3) 0.047(2) 0.031(3) -0.008(2) 0.020(3) -0.010(2)
C30 0.027(2) 0.096(4) 0.066(4) -0.019(3) -0.011(3) 0.012(2)
C15 0.075(3) 0.047(3) 0.047(4) 0.014(3) 0.021(3) -0.010(2)
C31 0.045(3) 0.109(4) 0.049(4) -0.014(4) 0.017(3) -0.018(3)
C28 0.063(3) 0.055(3) 0.060(4) 0.005(3) 0.001(3) -0.040(2)

loop_
_atom_type_symbol
_atom_type_description
_atom_type_scat_dispersion_real
_atom_type_scat_dispersion_imag
_atom_type_scat_source
C C 0.0033 0.0016 'International Tables Vol C Tables 4.2.6.8 and 6.1.1.4'
H H 0.0000 0.0000 'International Tables Vol C Tables 4.2.6.8 and 6.1.1.4'
N N 0.0061 0.0033 'International Tables Vol C Tables 4.2.6.8 and 6.1.1.4'
O O 0.0106 0.0060 'International Tables Vol C Tables 4.2.6.8 and 6.1.1.4'
Zr Zr -2.9673 0.5597 'International Tables Vol C Tables 4.2.6.8 and 6.1.1.4'

loop_
_geom_angle_atom_site_label_1
_geom_angle_atom_site_label_2
_geom_angle_atom_site_label_3
_geom_angle
N1 Zr01 O2 99.15(10)
N1 Zr01 N3 107.14(11)
O2 Zr01 N3 58.47(9)
N1 Zr01 O1 104.77(10)
O2 Zr01 O1 148.30(10)
N3 Zr01 O1 130.24(9)
N1 Zr01 N2 100.50(12)
O2 Zr01 N2 136.59(9)
N3 Zr01 N2 78.80(10)
O1 Zr01 N2 58.44(9)
N1 Zr01 N7 91.20(11)
O2 Zr01 N7 80.34(9)
N3 Zr01 N7 136.61(10)
O1 Zr01 N7 78.68(9)
N2 Zr01 N7 137.09(10)
N1 Zr01 N6 170.55(11)
O2 Zr01 N6 75.43(9)
N3 Zr01 N6 76.88(10)
O1 Zr01 N6 77.82(9)
N2 Zr01 N6 88.62(10)
N7 Zr01 N6 80.32(10)
N1 Zr01 C25 107.53(11)
O2 Zr01 C25 29.14(10)
N3 Zr01 C25 29.53(11)
O1 Zr01 C25 146.81(10)
N2 Zr01 C25 107.57(11)
N7 Zr01 C25 107.83(11)
N6 Zr01 C25 71.56(10)
N1 Zr01 C13 104.57(11)
O2 Zr01 C13 154.72(9)
N3 Zr01 C13 105.35(10)
O1 Zr01 C13 28.81(10)
N2 Zr01 C13 29.63(10)
N7 Zr01 C13 107.48(11)
N6 Zr01 C13 82.15(10)
C25 Zr01 C13 131.00(10)
C13 O1 Zr01 94.23(18)
C25 O2 Zr01 94.3(2)
C36 N6 C32 116.6(3)
C36 N6 Zr01 120.6(3)
C32 N6 Zr01 121.5(2)
C41 N7 C37 116.4(4)
C41 N7 Zr01 125.9(2)
C37 N7 Zr01 117.6(3)
C1 N1 Zr01 177.6(3)
C25 N3 C22 131.2(3)
C25 N3 Zr01 93.1(2)
C22 N3 Zr01 135.0(2)
C13 N4 C17 120.7(3)
C13 N4 C14 120.8(3)
C17 N4 C14 117.5(3)
N1 C1 C6 122.2(3)
N1 C1 C2 120.6(3)
C6 C1 C2 117.2(3)
C13 N2 C20 127.5(3)
C13 N2 Zr01 93.3(2)
C20 N2 Zr01 134.6(2)
C25 N5 C29 122.8(3)
C25 N5 C26 119.7(3)
C29 N5 C26 117.5(3)
O1 C13 N2 114.0(3)
O1 C13 N4 118.3(3)
N2 C13 N4 127.7(3)
O1 C13 Zr01 56.95(15)
N2 C13 Zr01 57.06(16)
N4 C13 Zr01 175.2(3)
C5 C6 C1 119.8(3)
C5 C6 C10 120.9(3)
C1 C6 C10 119.2(3)
N7 C41 C40 123.4(4)
C35 C34 C33 117.9(4)
C6 C5 C4 122.8(4)
N4 C17 C19 111.0(4)
N4 C17 C18 113.1(3)
C19 C17 C18 111.5(3)
O2 C25 N3 113.4(3)
O2 C25 N5 115.9(3)
N3 C25 N5 130.7(3)
O2 C25 Zr01 56.57(15)
N3 C25 Zr01 57.34(17)
N5 C25 Zr01 168.5(3)
C23 C21 C24 109.6(3)
C23 C21 C20 110.0(3)
C24 C21 C20 106.7(3)
C23 C21 C22 110.1(3)
C24 C21 C22 106.8(3)
C20 C21 C22 113.4(3)
N7 C37 C38 123.0(4)
N3 C22 C21 113.3(3)
C37 C38 C39 119.5(4)
N4 C14 C16 115.5(3)
N4 C14 C15 110.6(3)
C16 C14 C15 111.7(4)
C3 C2 C1 119.4(3)
C3 C2 C7 122.1(3)
C1 C2 C7 118.6(3)
C4 C3 C2 122.5(3)
N5 C26 C28 112.5(4)
N5 C26 C27 113.9(3)
C28 C26 C27 112.4(4)
C40 C39 C38 118.2(4)
C32 C33 C34 119.3(4)
C8 C7 C2 110.0(4)
C8 C7 C9 109.8(3)
C2 C7 C9 114.2(3)
N6 C32 C33 123.6(4)
N6 C36 C35 123.3(4)
C34 C35 C36 119.4(4)
C3 C4 C5 118.2(4)
N2 C20 C21 112.6(3)
N5 C29 C31 111.8(4)
N5 C29 C30 111.7(4)
C31 C29 C30 112.4(4)
C6 C10 C12 112.1(4)
C6 C10 C11 110.1(3)
C12 C10 C11 110.3(3)
C39 C40 C41 119.5(4)

loop_
_geom_bond_atom_site_label_1
_geom_bond_atom_site_label_2
_geom_bond_distance
Zr01 N1 1.891(3)
Zr01 O2 2.224(2)
Zr01 N3 2.241(3)
Zr01 O1 2.244(2)
Zr01 N2 2.245(3)
Zr01 N7 2.375(3)
Zr01 N6 2.579(3)
Zr01 C25 2.658(3)
Zr01 C13 2.670(3)
O1 C13 1.290(4)
O2 C25 1.298(4)
N6 C36 1.335(5)
N6 C32 1.340(5)
N7 C41 1.336(5)
N7 C37 1.348(4)
N1 C1 1.363(4)
N3 C25 1.312(5)
N3 C22 1.451(4)
N4 C13 1.369(4)
N4 C17 1.471(6)
N4 C14 1.472(5)
C1 C6 1.433(5)
C1 C2 1.439(4)
N2 C13 1.322(4)
N2 C20 1.462(4)
N5 C25 1.374(4)
N5 C29 1.468(5)
N5 C26 1.479(5)
C6 C5 1.368(5)
C6 C10 1.519(5)
C41 C40 1.369(6)
C34 C35 1.373(7)
C34 C33 1.379(6)
C5 C4 1.381(5)
C17 C19 1.514(5)
C17 C18 1.515(6)
C21 C23 1.526(5)
C21 C24 1.527(5)
C21 C20 1.528(5)
C21 C22 1.531(5)
C37 C38 1.368(6)
C12 C10 1.527(6)
C38 C39 1.370(6)
C14 C16 1.513(5)
C14 C15 1.520(7)
C2 C3 1.381(5)
C2 C7 1.528(5)
C3 C4 1.379(5)
C26 C28 1.508(6)
C26 C27 1.525(7)
C39 C40 1.368(6)
C9 C7 1.534(5)
C33 C32 1.364(6)
C8 C7 1.518(5)
C36 C35 1.374(6)
C29 C31 1.516(6)
C29 C30 1.520(6)
C10 C11 1.532(6)
